data_1566362
loop_
_publ_author_name
'Richard, D'
'Rendtorff, N M'

_publ_section_title
;
 Kaolin group minerals under pressure: The study of their structural and
 electronic properties by DFT methods
;
_journal_name_full
;
Applied Clay Science
;
_journal_page_first 106444
_journal_page_last 106444
_journal_paper_doi 10.1016/j.clay.2022.106444
_journal_volume 219
_journal_year 2022
_chemical_formula_sum 'Al2 H4 O9 Si2'
_chemical_name_systematic Nacrite
_space_group_IT_number 1
_space_group_name_Hall 'P 1'
_space_group_name_H-M_alt 'P 1'
_cell_angle_alpha 90.000412
_cell_angle_beta 99.347816
_cell_angle_gamma 90.000023
_cell_formula_units_Z 4
_cell_length_a 8.902908
_cell_length_b 5.163177
_cell_length_c 14.518933
_cell_volume 658.533
_cod_data_source_file Nacrite-PBE.cif
_cod_data_source_block 0000000
_cod_original_cell_volume 658.533420
_cod_database_code 1566362

loop_
_space_group_symop_id
_space_group_symop_operation_xyz
1 x,y,z

loop_
_atom_site_label
_atom_site_occupancy
_atom_site_fract_x
_atom_site_fract_y
_atom_site_fract_z
_atom_site_U_iso_or_equiv
Al1 1.0 0.335796 0.928864 0.999121 0
Al2 1.0 0.335792 0.071133 0.499120 0
Al3 1.0 0.835796 0.428864 0.999121 0
Al4 1.0 0.835792 0.571133 0.499120 0
Al5 1.0 0.172327 0.422120 0.999139 0
Al6 1.0 0.172324 0.577877 0.499138 0
Al7 1.0 0.672327 0.922120 0.999139 0
Al8 1.0 0.672324 0.077877 0.499138 0
Si1 1.0 0.065285 0.275405 0.191108 0
Si2 1.0 0.065282 0.724600 0.691108 0
Si3 1.0 0.565285 0.775405 0.191108 0
Si4 1.0 0.565282 0.224601 0.691108 0
Si5 1.0 0.236056 0.762475 0.192418 0
Si6 1.0 0.236053 0.237530 0.692419 0
Si7 1.0 0.736056 0.262475 0.192419 0
Si8 1.0 0.736053 0.737531 0.692419 0
O1 1.0 0.125889 0.987071 0.222565 0
O2 1.0 0.125885 0.012937 0.722564 0
O3 1.0 0.625889 0.487071 0.222565 0
O4 1.0 0.625885 0.512937 0.722564 0
O5 1.0 0.190640 0.488771 0.239106 0
O6 1.0 0.190638 0.511237 0.739106 0
O7 1.0 0.690641 0.988771 0.239106 0
O8 1.0 0.690637 0.011237 0.739106 0
O9 1.0 0.412820 0.823431 0.239817 0
O10 1.0 0.412817 0.176576 0.739818 0
O11 1.0 0.912820 0.323431 0.239817 0
O12 1.0 0.912817 0.676576 0.739818 0
O13 1.0 0.026700 0.309407 0.078696 0
O14 1.0 0.026696 0.690593 0.578696 0
O15 1.0 0.526700 0.809407 0.078696 0
O16 1.0 0.526696 0.190594 0.578696 0
O17 1.0 0.218873 0.734910 0.079592 0
O18 1.0 0.218870 0.265091 0.579592 0
O19 1.0 0.718873 0.234910 0.079592 0
O20 1.0 0.718870 0.765091 0.579592 0
O21 1.0 0.336335 0.237457 0.074069 0
O22 1.0 0.336331 0.762543 0.574068 0
O23 1.0 0.836335 0.737458 0.074070 0
O24 1.0 0.836332 0.262542 0.574068 0
O25 1.0 0.168353 0.108031 0.932344 0
O26 1.0 0.168349 0.891964 0.432344 0
O27 1.0 0.668353 0.608031 0.932344 0
O28 1.0 0.668349 0.391964 0.432344 0
O29 1.0 0.301317 0.611939 0.933443 0
O30 1.0 0.301314 0.388055 0.433443 0
O31 1.0 0.801317 0.111939 0.933443 0
O32 1.0 0.801314 0.888054 0.433443 0
O33 1.0 0.487110 0.052388 0.934025 0
O34 1.0 0.487107 0.947606 0.434025 0
O35 1.0 0.987110 0.552388 0.934025 0
O36 1.0 0.987107 0.447606 0.434025 0
H1 1.0 0.432777 0.329902 0.081324 0
H2 1.0 0.432774 0.670098 0.581323 0
H3 1.0 0.932777 0.829902 0.081325 0
H4 1.0 0.932772 0.170099 0.581324 0
H5 1.0 0.570788 0.480146 0.417443 0
H6 1.0 0.570792 0.519849 0.917442 0
H7 1.0 0.070788 0.980147 0.417443 0
H8 1.0 0.070792 0.019849 0.917442 0
H9 1.0 0.282401 0.399685 0.365420 0
H10 1.0 0.282402 0.600312 0.865421 0
H11 1.0 0.782401 0.899684 0.365420 0
H12 1.0 0.782402 0.100313 0.865421 0
H13 1.0 0.465253 0.919085 0.366670 0
H14 1.0 0.465256 0.080910 0.866671 0
H15 1.0 0.965253 0.419085 0.366670 0
H16 1.0 0.965256 0.580910 0.866672 0
